data_4101681
loop_
_publ_author_name
'Ni, Zhaoping'
'Shores, Matthew P'

_publ_section_title
;
 Magnetic observation of anion binding in iron coordination complexes:
 toward spin-switching chemosensors.
;
_journal_issue 1
_journal_name_full 'Journal of the American Chemical Society'
_journal_page_first 32
_journal_page_last 33
_journal_paper_doi 10.1021/ja807379a
_journal_volume 131
_journal_year 2009
_chemical_formula_moiety 'C24 H42 Fe N12, C24 H20 B, C O, Br'
_chemical_formula_sum 'C49 H62 B Br Fe N12 O'
_chemical_formula_weight 981.67
_chemical_name_systematic
; 
 ? 
;
_space_group_IT_number 14
_symmetry_cell_setting monoclinic
_symmetry_space_group_name_Hall '-P 2ybc'
_symmetry_space_group_name_H-M 'P 1 21/c 1'
_atom_sites_solution_hydrogens geom
_atom_sites_solution_primary direct
_atom_sites_solution_secondary difmap
_audit_creation_method SHELXL-97
_cell_angle_alpha 90.00
_cell_angle_beta 90.283(2)
_cell_angle_gamma 90.00
_cell_formula_units_Z 4
_cell_length_a 9.3168(4)
_cell_length_b 31.7028(12)
_cell_length_c 16.0446(6)
_cell_measurement_reflns_used 9281
_cell_measurement_temperature 100(2)
_cell_measurement_theta_max 29.85
_cell_measurement_theta_min 2.28
_cell_volume 4739.0(3)
_computing_cell_refinement 'Bruker SMART'
_computing_data_collection 'Bruker SMART'
_computing_data_reduction 'Bruker SAINT'
_computing_molecular_graphics 'Bruker SHELXTL'
_computing_publication_material 'Bruker SHELXTL'
_computing_structure_refinement 'SHELXL-97 (Sheldrick, 1997)'
_computing_structure_solution 'SHELXS-97 (Sheldrick, 1990)'
_diffrn_ambient_temperature 100(2)
_diffrn_measured_fraction_theta_full 0.999
_diffrn_measured_fraction_theta_max 0.999
_diffrn_measurement_device_type 'CCD area detector'
_diffrn_measurement_method 'phi and omega scans'
_diffrn_radiation_monochromator graphite
_diffrn_radiation_source 'fine-focus sealed tube'
_diffrn_radiation_type MoK\a
_diffrn_radiation_wavelength 0.71073
_diffrn_reflns_av_R_equivalents 0.0941
_diffrn_reflns_av_sigmaI/netI 0.0651
_diffrn_reflns_limit_h_max 11
_diffrn_reflns_limit_h_min -11
_diffrn_reflns_limit_k_max 39
_diffrn_reflns_limit_k_min -39
_diffrn_reflns_limit_l_max 20
_diffrn_reflns_limit_l_min -20
_diffrn_reflns_number 79899
_diffrn_reflns_theta_full 26.38
_diffrn_reflns_theta_max 26.38
_diffrn_reflns_theta_min 1.42
_exptl_absorpt_coefficient_mu 1.213
_exptl_absorpt_correction_T_max 0.9253
_exptl_absorpt_correction_T_min 0.5790
_exptl_absorpt_correction_type multi-scan
_exptl_absorpt_process_details 'SADABS, Bruker(2000)'
_exptl_crystal_colour 'dark red'
_exptl_crystal_density_diffrn 1.376
_exptl_crystal_density_method 'not measured'
_exptl_crystal_description needle
_exptl_crystal_F_000 2056
_exptl_crystal_size_max 0.51
_exptl_crystal_size_mid 0.10
_exptl_crystal_size_min 0.07
_refine_diff_density_max 0.864
_refine_diff_density_min -0.615
_refine_diff_density_rms 0.085
_refine_ls_extinction_method none
_refine_ls_goodness_of_fit_ref 1.010
_refine_ls_hydrogen_treatment constr
_refine_ls_matrix_type full
_refine_ls_number_parameters 581
_refine_ls_number_reflns 9694
_refine_ls_number_restraints 0
_refine_ls_restrained_S_all 1.010
_refine_ls_R_factor_all 0.0919
_refine_ls_R_factor_gt 0.0534
_refine_ls_shift/su_max 0.001
_refine_ls_shift/su_mean 0.000
_refine_ls_structure_factor_coef Fsqd
_refine_ls_weighting_details 'calc w=1/[\s^2^(Fo^2^)+(0.0800P)^2^+3.9000P] where P=(Fo^2^+2Fc^2^)/3'
_refine_ls_weighting_scheme calc
_refine_ls_wR_factor_gt 0.1303
_refine_ls_wR_factor_ref 0.1507
_reflns_number_gt 6652
_reflns_number_total 9694
_reflns_threshold_expression >2sigma(I)
_cod_data_source_file ja807379a_si_005.cif
_cod_data_source_block 708763
_cod_depositor_comments
;
The following automatic conversions were performed:

'_symmetry_cell_setting' value 'Monoclinic' changed to 'monoclinic'
according to the built-in table from CIF Core dictionary named
'cif_core.dic' version 2.4.1 from 2010-06-29.

Automatic conversion script
Id: cif_fix_values 1673 2011-04-08 12:14:43Z adriana 
;
_cod_original_sg_symbol_H-M P21/c
_cod_database_code 4101681

loop_
_symmetry_equiv_pos_as_xyz
'x, y, z'
'-x, y+1/2, -z+1/2'
'-x, -y, -z'
'x, -y-1/2, z-1/2'

loop_
_atom_site_label
_atom_site_type_symbol
_atom_site_fract_x
_atom_site_fract_y
_atom_site_fract_z
_atom_site_U_iso_or_equiv
_atom_site_adp_type
_atom_site_occupancy
_atom_site_symmetry_multiplicity
_atom_site_calc_flag
_atom_site_refinement_flags
_atom_site_disorder_assembly
_atom_site_disorder_group
Fe1 Fe 0.87597(5) 0.156267(15) 0.80057(3) 0.01743(14) Uani 1 1 d . . .
N1 N 1.0515(3) 0.12663(9) 0.83721(18) 0.0195(6) Uani 1 1 d . . .
N2 N 1.1454(4) 0.05976(11) 0.8754(2) 0.0349(8) Uani 1 1 d . . .
H2A H 1.1297 0.0325 0.8806 0.042 Uiso 1 1 calc R . .
N3 N 0.8760(3) 0.02611(10) 0.8100(2) 0.0295(8) Uani 1 1 d . . .
H3A H 0.9430 0.0080 0.8249 0.035 Uiso 1 1 calc R . .
N4 N 0.8052(3) 0.09797(9) 0.79965(18) 0.0195(6) Uani 1 1 d . . .
N5 N 0.8048(3) 0.16605(9) 0.91477(19) 0.0193(6) Uani 1 1 d . . .
N6 N 0.6162(4) 0.19608(14) 0.9925(2) 0.0488(11) Uani 1 1 d . . .
H6A H 0.5310 0.2081 0.9908 0.059 Uiso 1 1 calc R . .
N7 N 0.4848(3) 0.21425(10) 0.8349(2) 0.0273(7) Uani 1 1 d . . .
H7A H 0.4404 0.2214 0.8811 0.033 Uiso 1 1 calc R . .
N8 N 0.6884(3) 0.18183(9) 0.77517(18) 0.0186(6) Uani 1 1 d . . .
N9 N 0.9624(3) 0.21359(9) 0.79023(18) 0.0192(6) Uani 1 1 d . . .
N10 N 1.0796(3) 0.25945(9) 0.6966(2) 0.0271(7) Uani 1 1 d . . .
H10A H 1.1170 0.2624 0.6467 0.033 Uiso 1 1 calc R . .
N11 N 1.1052(4) 0.18788(11) 0.5914(2) 0.0366(9) Uani 1 1 d . . .
H11A H 1.1565 0.2107 0.5821 0.044 Uiso 1 1 calc R . .
N12 N 0.9450(3) 0.15386(9) 0.68323(19) 0.0203(6) Uani 1 1 d . . .
B1 B 0.2224(4) 0.55343(13) 0.1962(3) 0.0205(9) Uani 1 1 d . . .
Br1 Br 0.28081(4) 0.268758(14) 0.51199(3) 0.03889(15) Uani 1 1 d . . .
C1 C 1.1836(4) 0.14639(12) 0.8614(3) 0.0278(9) Uani 1 1 d . . .
H1A H 1.2295 0.1575 0.8104 0.033 Uiso 1 1 calc R . .
H1B H 1.1599 0.1709 0.8970 0.033 Uiso 1 1 calc R . .
C2 C 1.2858(6) 0.12176(17) 0.9041(5) 0.077(2) Uani 1 1 d . . .
H2B H 1.3817 0.1306 0.8843 0.092 Uiso 1 1 calc R . .
H2C H 1.2805 0.1296 0.9638 0.092 Uiso 1 1 calc R . .
C3 C 1.2815(4) 0.07771(14) 0.9000(3) 0.0408(11) Uani 1 1 d . . .
H3B H 1.3078 0.0663 0.9554 0.049 Uiso 1 1 calc R . .
H3C H 1.3554 0.0682 0.8600 0.049 Uiso 1 1 calc R . .
C4 C 1.0419(3) 0.08557(11) 0.8440(2) 0.0184(7) Uani 1 1 d . . .
C5 C 0.9008(3) 0.06846(11) 0.8168(2) 0.0212(8) Uani 1 1 d . . .
C6 C 0.7409(4) 0.01104(12) 0.7786(3) 0.0295(9) Uani 1 1 d . . .
H6B H 0.7162 -0.0156 0.8074 0.035 Uiso 1 1 calc R . .
H6C H 0.7505 0.0047 0.7185 0.035 Uiso 1 1 calc R . .
C7 C 0.6256(4) 0.04099(12) 0.7900(3) 0.0331(10) Uani 1 1 d . . .
H7B H 0.5885 0.0379 0.8474 0.040 Uiso 1 1 calc R . .
H7C H 0.5466 0.0336 0.7512 0.040 Uiso 1 1 calc R . .
C8 C 0.6635(4) 0.08480(12) 0.7767(3) 0.0288(9) Uani 1 1 d . . .
H8A H 0.6495 0.0912 0.7168 0.035 Uiso 1 1 calc R . .
H8B H 0.5944 0.1024 0.8080 0.035 Uiso 1 1 calc R . .
C9 C 0.8834(4) 0.15614(12) 0.9920(2) 0.0260(8) Uani 1 1 d . . .
H9A H 0.9624 0.1767 0.9994 0.031 Uiso 1 1 calc R . .
H9B H 0.9265 0.1277 0.9870 0.031 Uiso 1 1 calc R . .
C10 C 0.7888(6) 0.1573(2) 1.0674(3) 0.072(2) Uani 1 1 d . . .
H10B H 0.7380 0.1299 1.0708 0.087 Uiso 1 1 calc R . .
H10C H 0.8514 0.1594 1.1172 0.087 Uiso 1 1 calc R . .
C11 C 0.6870(6) 0.1891(2) 1.0719(3) 0.0727(19) Uani 1 1 d . . .
H11B H 0.7341 0.2155 1.0901 0.087 Uiso 1 1 calc R . .
H11C H 0.6143 0.1815 1.1141 0.087 Uiso 1 1 calc R . .
C12 C 0.6809(4) 0.18421(12) 0.9207(2) 0.0236(8) Uani 1 1 d . . .
C13 C 0.6129(3) 0.19387(11) 0.8393(2) 0.0208(8) Uani 1 1 d . . .
C14 C 0.4203(4) 0.22444(12) 0.7546(3) 0.0304(9) Uani 1 1 d . . .
H14A H 0.4499 0.2531 0.7373 0.037 Uiso 1 1 calc R . .
H14B H 0.3144 0.2240 0.7593 0.037 Uiso 1 1 calc R . .
C15 C 0.4675(4) 0.19276(13) 0.6900(3) 0.0361(10) Uani 1 1 d . . .
H15A H 0.4344 0.2018 0.6341 0.043 Uiso 1 1 calc R . .
H15B H 0.4246 0.1649 0.7023 0.043 Uiso 1 1 calc R . .
C16 C 0.6318(4) 0.18941(13) 0.6913(2) 0.0266(8) Uani 1 1 d . . .
H16A H 0.6618 0.1661 0.6543 0.032 Uiso 1 1 calc R . .
H16B H 0.6733 0.2159 0.6693 0.032 Uiso 1 1 calc R . .
C17 C 0.9476(4) 0.24843(11) 0.8513(2) 0.0243(8) Uani 1 1 d . . .
H17A H 1.0264 0.2465 0.8927 0.029 Uiso 1 1 calc R . .
H17B H 0.8557 0.2451 0.8814 0.029 Uiso 1 1 calc R . .
C18 C 0.9511(4) 0.29159(12) 0.8103(3) 0.0335(10) Uani 1 1 d . . .
H18A H 0.8623 0.2959 0.7772 0.040 Uiso 1 1 calc R . .
H18B H 0.9558 0.3138 0.8537 0.040 Uiso 1 1 calc R . .
C19 C 1.0798(4) 0.29501(12) 0.7543(3) 0.0333(10) Uani 1 1 d . . .
H19A H 1.0761 0.3218 0.7227 0.040 Uiso 1 1 calc R . .
H19B H 1.1690 0.2948 0.7881 0.040 Uiso 1 1 calc R . .
C20 C 1.0221(3) 0.22195(10) 0.7194(2) 0.0191(8) Uani 1 1 d . . .
C21 C 1.0236(4) 0.18583(12) 0.6601(2) 0.0252(8) Uani 1 1 d . . .
C22 C 1.1106(4) 0.15310(14) 0.5321(3) 0.0363(10) Uani 1 1 d . . .
H22A H 1.1914 0.1341 0.5460 0.044 Uiso 1 1 calc R . .
H22B H 1.1252 0.1641 0.4750 0.044 Uiso 1 1 calc R . .
C23 C 0.9720(4) 0.12959(14) 0.5364(3) 0.0392(11) Uani 1 1 d . . .
H23A H 0.9789 0.1036 0.5024 0.047 Uiso 1 1 calc R . .
H23B H 0.8943 0.1473 0.5127 0.047 Uiso 1 1 calc R . .
C24 C 0.9345(4) 0.11784(12) 0.6253(2) 0.0267(9) Uani 1 1 d . . .
H24A H 0.8354 0.1066 0.6266 0.032 Uiso 1 1 calc R . .
H24B H 1.0000 0.0952 0.6445 0.032 Uiso 1 1 calc R . .
C25 C 0.2966(4) 0.50983(11) 0.1624(2) 0.0193(7) Uani 1 1 d . . .
C26 C 0.4241(4) 0.50713(11) 0.1166(2) 0.0215(8) Uani 1 1 d . . .
H26A H 0.4722 0.5325 0.1021 0.026 Uiso 1 1 calc R . .
C27 C 0.4833(4) 0.46886(12) 0.0916(2) 0.0252(8) Uani 1 1 d . . .
H27A H 0.5697 0.4688 0.0604 0.030 Uiso 1 1 calc R . .
C28 C 0.4189(4) 0.43135(12) 0.1112(2) 0.0260(8) Uani 1 1 d . . .
H28A H 0.4590 0.4053 0.0935 0.031 Uiso 1 1 calc R . .
C29 C 0.2927(4) 0.43223(12) 0.1580(2) 0.0262(8) Uani 1 1 d . . .
H29A H 0.2473 0.4066 0.1735 0.031 Uiso 1 1 calc R . .
C30 C 0.2341(4) 0.47047(11) 0.1818(2) 0.0240(8) Uani 1 1 d . . .
H30A H 0.1475 0.4702 0.2128 0.029 Uiso 1 1 calc R . .
C31 C 0.2262(4) 0.54974(11) 0.2995(2) 0.0242(8) Uani 1 1 d . . .
C32 C 0.3564(5) 0.54095(12) 0.3400(3) 0.0323(9) Uani 1 1 d . . .
H32A H 0.4411 0.5387 0.3076 0.039 Uiso 1 1 calc R . .
C33 C 0.3664(6) 0.53534(13) 0.4258(3) 0.0460(12) Uani 1 1 d . . .
H33A H 0.4571 0.5299 0.4509 0.055 Uiso 1 1 calc R . .
C34 C 0.2443(7) 0.53764(14) 0.4751(3) 0.0533(14) Uani 1 1 d . . .
H34A H 0.2505 0.5332 0.5335 0.064 Uiso 1 1 calc R . .
C35 C 0.1151(6) 0.54639(13) 0.4380(3) 0.0461(13) Uani 1 1 d . . .
H35A H 0.0311 0.5482 0.4711 0.055 Uiso 1 1 calc R . .
C36 C 0.1057(5) 0.55272(12) 0.3522(2) 0.0313(9) Uani 1 1 d . . .
H36A H 0.0149 0.5593 0.3283 0.038 Uiso 1 1 calc R . .
C37 C 0.0572(4) 0.55916(11) 0.1615(2) 0.0209(8) Uani 1 1 d . . .
C38 C -0.0243(4) 0.59416(11) 0.1863(2) 0.0259(8) Uani 1 1 d . . .
H38A H 0.0174 0.6137 0.2242 0.031 Uiso 1 1 calc R . .
C39 C -0.1633(4) 0.60150(12) 0.1580(3) 0.0288(9) Uani 1 1 d . . .
H39A H -0.2145 0.6255 0.1772 0.035 Uiso 1 1 calc R . .
C40 C -0.2278(4) 0.57393(13) 0.1017(3) 0.0304(9) Uani 1 1 d . . .
H40A H -0.3228 0.5788 0.0822 0.037 Uiso 1 1 calc R . .
C41 C -0.1505(4) 0.53931(12) 0.0749(3) 0.0291(9) Uani 1 1 d . . .
H41A H -0.1920 0.5204 0.0358 0.035 Uiso 1 1 calc R . .
C42 C -0.0121(4) 0.53203(12) 0.1048(2) 0.0242(8) Uani 1 1 d . . .
H42A H 0.0377 0.5077 0.0861 0.029 Uiso 1 1 calc R . .
C43 C 0.3130(4) 0.59519(11) 0.1666(2) 0.0202(8) Uani 1 1 d . . .
C44 C 0.3808(5) 0.62394(13) 0.2200(3) 0.0376(10) Uani 1 1 d . . .
H44A H 0.3751 0.6194 0.2784 0.045 Uiso 1 1 calc R . .
C45 C 0.4561(6) 0.65892(15) 0.1912(3) 0.0515(13) Uani 1 1 d . . .
H45A H 0.5019 0.6772 0.2299 0.062 Uiso 1 1 calc R . .
C46 C 0.4648(5) 0.66723(13) 0.1071(3) 0.0417(11) Uani 1 1 d . . .
H46A H 0.5150 0.6913 0.0875 0.050 Uiso 1 1 calc R . .
C47 C 0.3994(4) 0.64002(12) 0.0521(3) 0.0331(10) Uani 1 1 d . . .
H47A H 0.4040 0.6453 -0.0061 0.040 Uiso 1 1 calc R . .
C48 C 0.3268(4) 0.60486(12) 0.0814(2) 0.0257(8) Uani 1 1 d . . .
H48A H 0.2841 0.5863 0.0419 0.031 Uiso 1 1 calc R . .
C49 C 0.3139(9) 0.1156(3) 0.1295(5) 0.103(2) Uiso 1 1 d . . .
O1A O 0.1862(7) 0.1387(2) 0.1019(4) 0.072(3) Uiso 0.601(11) 1 d P . 1
O1B O 0.332(2) 0.1624(6) 0.1454(12) 0.158(8) Uiso 0.399(11) 1 d P . 2

loop_
_atom_site_aniso_label
_atom_site_aniso_U_11
_atom_site_aniso_U_22
_atom_site_aniso_U_33
_atom_site_aniso_U_23
_atom_site_aniso_U_13
_atom_site_aniso_U_12
Fe1 0.0157(2) 0.0133(3) 0.0233(3) -0.0010(2) 0.00283(19) -0.00119(19)
N1 0.0149(13) 0.0202(16) 0.0235(17) 0.0007(13) 0.0049(12) -0.0003(11)
N2 0.0393(19) 0.0224(18) 0.043(2) -0.0028(16) -0.0011(16) 0.0047(15)
N3 0.0285(16) 0.0191(17) 0.041(2) -0.0021(15) 0.0013(15) 0.0004(13)
N4 0.0176(13) 0.0153(15) 0.0256(17) -0.0015(13) 0.0036(12) -0.0019(12)
N5 0.0178(14) 0.0167(15) 0.0234(17) 0.0022(13) 0.0009(12) -0.0017(11)
N6 0.0301(18) 0.095(3) 0.0212(19) 0.000(2) 0.0046(15) 0.026(2)
N7 0.0231(15) 0.0326(19) 0.0263(18) -0.0042(15) 0.0019(13) 0.0076(14)
N8 0.0202(14) 0.0143(15) 0.0215(16) -0.0009(12) 0.0011(12) -0.0009(12)
N9 0.0205(14) 0.0135(15) 0.0236(17) -0.0027(13) 0.0015(12) -0.0016(12)
N10 0.0370(17) 0.0152(16) 0.0292(19) 0.0008(14) 0.0125(14) -0.0026(13)
N11 0.050(2) 0.0283(19) 0.032(2) -0.0056(16) 0.0131(17) -0.0073(16)
N12 0.0181(13) 0.0171(15) 0.0257(17) -0.0049(13) 0.0023(12) -0.0005(12)
B1 0.026(2) 0.019(2) 0.016(2) -0.0015(17) 0.0027(16) 0.0009(17)
Br1 0.0306(2) 0.0422(3) 0.0440(3) 0.0197(2) 0.01068(18) -0.00109(18)
C1 0.0221(17) 0.023(2) 0.038(2) -0.0005(18) -0.0026(16) -0.0064(15)
C2 0.046(3) 0.044(3) 0.141(6) -0.004(4) -0.052(4) 0.000(2)
C3 0.028(2) 0.045(3) 0.049(3) -0.005(2) -0.0102(19) 0.0061(19)
C4 0.0204(16) 0.0141(18) 0.0207(19) 0.0007(14) 0.0068(14) 0.0007(14)
C5 0.0217(17) 0.0175(18) 0.025(2) -0.0038(15) 0.0088(15) -0.0012(14)
C6 0.0264(19) 0.023(2) 0.039(2) -0.0039(18) 0.0061(17) -0.0076(16)
C7 0.033(2) 0.025(2) 0.041(3) -0.0076(19) -0.0157(18) 0.0014(17)
C8 0.0260(18) 0.023(2) 0.038(2) -0.0016(18) 0.0080(17) -0.0053(16)
C9 0.0277(18) 0.023(2) 0.027(2) 0.0033(17) -0.0011(16) 0.0006(16)
C10 0.071(4) 0.118(5) 0.028(3) 0.003(3) 0.001(2) 0.056(4)
C11 0.056(3) 0.136(6) 0.026(3) 0.004(3) 0.006(2) 0.034(3)
C12 0.0212(17) 0.025(2) 0.025(2) 0.0009(16) 0.0031(15) -0.0008(15)
C13 0.0176(16) 0.0173(18) 0.027(2) -0.0029(15) 0.0013(15) -0.0003(14)
C14 0.0255(18) 0.026(2) 0.040(3) 0.0007(18) -0.0017(17) 0.0063(16)
C15 0.034(2) 0.031(2) 0.043(3) -0.002(2) -0.0090(19) 0.0038(18)
C16 0.0263(18) 0.031(2) 0.022(2) 0.0003(17) -0.0004(15) 0.0046(16)
C17 0.0294(18) 0.0169(18) 0.027(2) -0.0042(16) 0.0037(16) -0.0046(15)
C18 0.045(2) 0.018(2) 0.038(2) -0.0041(18) 0.0120(19) -0.0038(18)
C19 0.042(2) 0.014(2) 0.044(3) -0.0030(18) 0.0135(19) -0.0054(17)
C20 0.0186(16) 0.0129(17) 0.026(2) -0.0010(15) 0.0023(14) 0.0023(13)
C21 0.0297(19) 0.023(2) 0.023(2) -0.0024(16) 0.0057(16) -0.0017(16)
C22 0.039(2) 0.039(3) 0.031(2) -0.006(2) 0.0072(19) -0.0016(19)
C23 0.039(2) 0.044(3) 0.034(3) -0.019(2) 0.0032(19) -0.004(2)
C24 0.0239(17) 0.022(2) 0.034(2) -0.0066(17) 0.0026(16) -0.0019(15)
C25 0.0258(17) 0.0187(19) 0.0132(18) 0.0010(14) -0.0005(14) -0.0006(14)
C26 0.0245(17) 0.0208(19) 0.0191(19) 0.0063(15) -0.0021(15) 0.0003(15)
C27 0.0231(17) 0.031(2) 0.021(2) 0.0016(17) 0.0032(15) 0.0046(16)
C28 0.0320(19) 0.024(2) 0.022(2) -0.0035(16) -0.0025(16) 0.0069(16)
C29 0.0334(19) 0.0178(19) 0.027(2) 0.0006(16) -0.0014(17) -0.0041(16)
C30 0.0261(18) 0.023(2) 0.023(2) 0.0019(16) 0.0072(15) 0.0014(15)
C31 0.040(2) 0.0101(17) 0.023(2) -0.0022(15) 0.0013(16) 0.0039(15)
C32 0.049(2) 0.020(2) 0.027(2) -0.0030(17) -0.0054(19) 0.0057(18)
C33 0.079(3) 0.026(2) 0.033(3) -0.003(2) -0.019(2) 0.011(2)
C34 0.116(5) 0.027(2) 0.017(2) 0.0004(19) 0.008(3) 0.011(3)
C35 0.087(4) 0.023(2) 0.029(2) 0.0001(19) 0.019(3) 0.004(2)
C36 0.052(2) 0.019(2) 0.024(2) -0.0009(16) 0.0105(19) 0.0037(18)
C37 0.0248(17) 0.0168(18) 0.021(2) 0.0042(15) 0.0056(15) -0.0030(14)
C38 0.0304(19) 0.0189(19) 0.028(2) 0.0011(16) 0.0035(16) 0.0003(16)
C39 0.0255(18) 0.023(2) 0.038(2) 0.0035(18) 0.0053(17) 0.0044(16)
C40 0.0226(18) 0.030(2) 0.038(2) 0.0078(19) 0.0053(17) -0.0047(16)
C41 0.0299(19) 0.026(2) 0.031(2) 0.0011(18) -0.0003(17) -0.0052(17)
C42 0.0280(18) 0.0199(19) 0.025(2) -0.0005(16) 0.0027(16) -0.0007(15)
C43 0.0234(17) 0.0151(18) 0.022(2) 0.0003(15) 0.0022(15) 0.0033(14)
C44 0.053(3) 0.026(2) 0.034(3) -0.0035(19) 0.011(2) -0.015(2)
C45 0.068(3) 0.032(3) 0.054(3) -0.014(2) 0.012(3) -0.020(2)
C46 0.051(3) 0.021(2) 0.054(3) 0.002(2) 0.020(2) -0.0101(19)
C47 0.037(2) 0.022(2) 0.041(3) 0.0109(19) 0.0144(19) 0.0053(17)
C48 0.0306(19) 0.0196(19) 0.027(2) 0.0015(16) -0.0001(16) 0.0009(15)

loop_
_atom_type_symbol
_atom_type_description
_atom_type_scat_dispersion_real
_atom_type_scat_dispersion_imag
_atom_type_scat_source
C C 0.0033 0.0016 'International Tables Vol C Tables 4.2.6.8 and 6.1.1.4'
H H 0.0000 0.0000 'International Tables Vol C Tables 4.2.6.8 and 6.1.1.4'
B B 0.0013 0.0007 'International Tables Vol C Tables 4.2.6.8 and 6.1.1.4'
N N 0.0061 0.0033 'International Tables Vol C Tables 4.2.6.8 and 6.1.1.4'
Fe Fe 0.3463 0.8444 'International Tables Vol C Tables 4.2.6.8 and 6.1.1.4'
Br Br -0.2901 2.4595 'International Tables Vol C Tables 4.2.6.8 and 6.1.1.4'
O O 0.0106 0.0060 'International Tables Vol C Tables 4.2.6.8 and 6.1.1.4'

loop_
_geom_angle_atom_site_label_1
_geom_angle_atom_site_label_2
_geom_angle_atom_site_label_3
_geom_angle
_geom_angle_site_symmetry_1
_geom_angle_site_symmetry_3
_geom_angle_publ_flag
N4 Fe1 N8 95.07(11) . . ?
N4 Fe1 N1 80.32(12) . . ?
N8 Fe1 N1 172.77(12) . . ?
N4 Fe1 N5 92.32(12) . . ?
N8 Fe1 N5 79.96(12) . . ?
N1 Fe1 N5 94.58(12) . . ?
N4 Fe1 N12 93.83(12) . . ?
N8 Fe1 N12 96.35(12) . . ?
N1 Fe1 N12 89.55(12) . . ?
N5 Fe1 N12 173.09(12) . . ?
N4 Fe1 N9 173.26(12) . . ?
N8 Fe1 N9 88.04(11) . . ?
N1 Fe1 N9 97.14(12) . . ?
N5 Fe1 N9 94.10(12) . . ?
N12 Fe1 N9 79.86(12) . . ?
C4 N1 C1 118.1(3) . . ?
C4 N1 Fe1 116.2(2) . . ?
C1 N1 Fe1 125.6(2) . . ?
C4 N2 C3 119.0(3) . . ?
C4 N2 H2A 120.5 . . ?
C3 N2 H2A 120.5 . . ?
C5 N3 C6 120.2(3) . . ?
C5 N3 H3A 119.9 . . ?
C6 N3 H3A 119.9 . . ?
C5 N4 C8 117.9(3) . . ?
C5 N4 Fe1 116.1(2) . . ?
C8 N4 Fe1 125.9(2) . . ?
C12 N5 C9 118.3(3) . . ?
C12 N5 Fe1 116.2(2) . . ?
C9 N5 Fe1 125.5(2) . . ?
C12 N6 C11 120.2(4) . . ?
C12 N6 H6A 119.9 . . ?
C11 N6 H6A 119.9 . . ?
C13 N7 C14 120.7(3) . . ?
C13 N7 H7A 119.7 . . ?
C14 N7 H7A 119.7 . . ?
C13 N8 C16 118.9(3) . . ?
C13 N8 Fe1 116.0(2) . . ?
C16 N8 Fe1 125.1(2) . . ?
C20 N9 C17 117.9(3) . . ?
C20 N9 Fe1 115.8(2) . . ?
C17 N9 Fe1 125.8(2) . . ?
C20 N10 C19 120.5(3) . . ?
C20 N10 H10A 119.8 . . ?
C19 N10 H10A 119.8 . . ?
C21 N11 C22 121.4(3) . . ?
C21 N11 H11A 119.3 . . ?
C22 N11 H11A 119.3 . . ?
C21 N12 C24 117.2(3) . . ?
C21 N12 Fe1 115.0(2) . . ?
C24 N12 Fe1 127.1(2) . . ?
C25 B1 C43 111.4(3) . . ?
C25 B1 C37 112.1(3) . . ?
C43 B1 C37 107.1(3) . . ?
C25 B1 C31 105.3(3) . . ?
C43 B1 C31 109.7(3) . . ?
C37 B1 C31 111.2(3) . . ?
C2 C1 N1 117.9(4) . . ?
C2 C1 H1A 107.8 . . ?
N1 C1 H1A 107.8 . . ?
C2 C1 H1B 107.8 . . ?
N1 C1 H1B 107.8 . . ?
H1A C1 H1B 107.2 . . ?
C3 C2 C1 120.7(4) . . ?
C3 C2 H2B 107.1 . . ?
C1 C2 H2B 107.1 . . ?
C3 C2 H2C 107.1 . . ?
C1 C2 H2C 107.1 . . ?
H2B C2 H2C 106.8 . . ?
C2 C3 N2 115.6(4) . . ?
C2 C3 H3B 108.4 . . ?
N2 C3 H3B 108.4 . . ?
C2 C3 H3C 108.4 . . ?
N2 C3 H3C 108.4 . . ?
H3B C3 H3C 107.4 . . ?
N1 C4 N2 125.5(3) . . ?
N1 C4 C5 113.5(3) . . ?
N2 C4 C5 120.9(3) . . ?
N4 C5 N3 124.5(3) . . ?
N4 C5 C4 113.4(3) . . ?
N3 C5 C4 122.1(3) . . ?
N3 C6 C7 112.8(3) . . ?
N3 C6 H6B 109.0 . . ?
C7 C6 H6B 109.0 . . ?
N3 C6 H6C 109.0 . . ?
C7 C6 H6C 109.0 . . ?
H6B C6 H6C 107.8 . . ?
C6 C7 C8 115.4(3) . . ?
C6 C7 H7B 108.4 . . ?
C8 C7 H7B 108.4 . . ?
C6 C7 H7C 108.4 . . ?
C8 C7 H7C 108.4 . . ?
H7B C7 H7C 107.5 . . ?
N4 C8 C7 117.8(3) . . ?
N4 C8 H8A 107.8 . . ?
C7 C8 H8A 107.8 . . ?
N4 C8 H8B 107.8 . . ?
C7 C8 H8B 107.8 . . ?
H8A C8 H8B 107.2 . . ?
N5 C9 C10 112.5(3) . . ?
N5 C9 H9A 109.1 . . ?
C10 C9 H9A 109.1 . . ?
N5 C9 H9B 109.1 . . ?
C10 C9 H9B 109.1 . . ?
H9A C9 H9B 107.8 . . ?
C11 C10 C9 117.6(5) . . ?
C11 C10 H10B 107.9 . . ?
C9 C10 H10B 107.9 . . ?
C11 C10 H10C 107.9 . . ?
C9 C10 H10C 107.9 . . ?
H10B C10 H10C 107.2 . . ?
C10 C11 N6 111.9(5) . . ?
C10 C11 H11B 109.2 . . ?
N6 C11 H11B 109.2 . . ?
C10 C11 H11C 109.2 . . ?
N6 C11 H11C 109.2 . . ?
H11B C11 H11C 107.9 . . ?
N5 C12 N6 125.9(4) . . ?
N5 C12 C13 113.9(3) . . ?
N6 C12 C13 120.1(3) . . ?
N8 C13 N7 125.1(3) . . ?
N8 C13 C12 113.8(3) . . ?
N7 C13 C12 121.1(3) . . ?
N7 C14 C15 109.8(3) . . ?
N7 C14 H14A 109.7 . . ?
C15 C14 H14A 109.7 . . ?
N7 C14 H14B 109.7 . . ?
C15 C14 H14B 109.7 . . ?
H14A C14 H14B 108.2 . . ?
C14 C15 C16 109.3(3) . . ?
C14 C15 H15A 109.8 . . ?
C16 C15 H15A 109.8 . . ?
C14 C15 H15B 109.8 . . ?
C16 C15 H15B 109.8 . . ?
H15A C15 H15B 108.3 . . ?
N8 C16 C15 112.3(3) . . ?
N8 C16 H16A 109.1 . . ?
C15 C16 H16A 109.1 . . ?
N8 C16 H16B 109.1 . . ?
C15 C16 H16B 109.1 . . ?
H16A C16 H16B 107.9 . . ?
N9 C17 C18 112.5(3) . . ?
N9 C17 H17A 109.1 . . ?
C18 C17 H17A 109.1 . . ?
N9 C17 H17B 109.1 . . ?
C18 C17 H17B 109.1 . . ?
H17A C17 H17B 107.8 . . ?
C19 C18 C17 110.0(3) . . ?
C19 C18 H18A 109.7 . . ?
C17 C18 H18A 109.7 . . ?
C19 C18 H18B 109.7 . . ?
C17 C18 H18B 109.7 . . ?
H18A C18 H18B 108.2 . . ?
N10 C19 C18 108.9(3) . . ?
N10 C19 H19A 109.9 . . ?
C18 C19 H19A 109.9 . . ?
N10 C19 H19B 109.9 . . ?
C18 C19 H19B 109.9 . . ?
H19A C19 H19B 108.3 . . ?
N9 C20 N10 126.0(3) . . ?
N9 C20 C21 114.1(3) . . ?
N10 C20 C21 119.9(3) . . ?
N12 C21 N11 126.3(3) . . ?
N12 C21 C20 114.1(3) . . ?
N11 C21 C20 119.6(3) . . ?
N11 C22 C23 108.3(3) . . ?
N11 C22 H22A 110.0 . . ?
C23 C22 H22A 110.0 . . ?
N11 C22 H22B 110.0 . . ?
C23 C22 H22B 110.0 . . ?
H22A C22 H22B 108.4 . . ?
C22 C23 C24 111.7(4) . . ?
C22 C23 H23A 109.3 . . ?
C24 C23 H23A 109.3 . . ?
C22 C23 H23B 109.3 . . ?
C24 C23 H23B 109.3 . . ?
H23A C23 H23B 107.9 . . ?
N12 C24 C23 112.8(3) . . ?
N12 C24 H24A 109.0 . . ?
C23 C24 H24A 109.0 . . ?
N12 C24 H24B 109.0 . . ?
C23 C24 H24B 109.0 . . ?
H24A C24 H24B 107.8 . . ?
C26 C25 C30 114.4(3) . . ?
C26 C25 B1 125.8(3) . . ?
C30 C25 B1 119.8(3) . . ?
C27 C26 C25 122.8(3) . . ?
C27 C26 H26A 118.6 . . ?
C25 C26 H26A 118.6 . . ?
C28 C27 C26 121.0(3) . . ?
C28 C27 H27A 119.5 . . ?
C26 C27 H27A 119.5 . . ?
C27 C28 C29 118.5(3) . . ?
C27 C28 H28A 120.8 . . ?
C29 C28 H28A 120.8 . . ?
C30 C29 C28 120.0(3) . . ?
C30 C29 H29A 120.0 . . ?
C28 C29 H29A 120.0 . . ?
C29 C30 C25 123.3(3) . . ?
C29 C30 H30A 118.3 . . ?
C25 C30 H30A 118.3 . . ?
C32 C31 C36 115.1(4) . . ?
C32 C31 B1 119.4(3) . . ?
C36 C31 B1 125.4(3) . . ?
C33 C32 C31 122.6(4) . . ?
C33 C32 H32A 118.7 . . ?
C31 C32 H32A 118.7 . . ?
C34 C33 C32 120.3(5) . . ?
C34 C33 H33A 119.8 . . ?
C32 C33 H33A 119.8 . . ?
C35 C34 C33 118.9(4) . . ?
C35 C34 H34A 120.5 . . ?
C33 C34 H34A 120.5 . . ?
C34 C35 C36 120.6(4) . . ?
C34 C35 H35A 119.7 . . ?
C36 C35 H35A 119.7 . . ?
C35 C36 C31 122.4(4) . . ?
C35 C36 H36A 118.8 . . ?
C31 C36 H36A 118.8 . . ?
C38 C37 C42 114.8(3) . . ?
C38 C37 B1 119.9(3) . . ?
C42 C37 B1 125.3(3) . . ?
C39 C38 C37 123.0(4) . . ?
C39 C38 H38A 118.5 . . ?
C37 C38 H38A 118.5 . . ?
C38 C39 C40 120.4(4) . . ?
C38 C39 H39A 119.8 . . ?
C40 C39 H39A 119.8 . . ?
C41 C40 C39 118.5(4) . . ?
C41 C40 H40A 120.8 . . ?
C39 C40 H40A 120.8 . . ?
C40 C41 C42 120.5(4) . . ?
C40 C41 H41A 119.8 . . ?
C42 C41 H41A 119.8 . . ?
C41 C42 C37 122.9(4) . . ?
C41 C42 H42A 118.6 . . ?
C37 C42 H42A 118.6 . . ?
C44 C43 C48 114.2(3) . . ?
C44 C43 B1 125.4(3) . . ?
C48 C43 B1 120.4(3) . . ?
C45 C44 C43 122.9(4) . . ?
C45 C44 H44A 118.6 . . ?
C43 C44 H44A 118.6 . . ?
C46 C45 C44 120.6(4) . . ?
C46 C45 H45A 119.7 . . ?
C44 C45 H45A 119.7 . . ?
C47 C46 C45 118.7(4) . . ?
C47 C46 H46A 120.6 . . ?
C45 C46 H46A 120.6 . . ?
C46 C47 C48 120.2(4) . . ?
C46 C47 H47A 119.9 . . ?
C48 C47 H47A 119.9 . . ?
C47 C48 C43 123.4(4) . . ?
C47 C48 H48A 118.3 . . ?
C43 C48 H48A 118.3 . . ?
O1A C49 O1B 69.4(8) . . ?
C49 O1A Br1 110.5(5) . 4_565 ?
C49 O1A N10 122.1(5) . 4_465 ?
Br1 O1A N10 59.43(12) 4_565 4_465 ?
C49 O1B Br1 124.0(10) . 4_565 ?
C49 O1B N10 131.0(10) . 4_465 ?
Br1 O1B N10 64.1(4) 4_565 4_465 ?

loop_
_geom_bond_atom_site_label_1
_geom_bond_atom_site_label_2
_geom_bond_distance
_geom_bond_site_symmetry_2
_geom_bond_publ_flag
Fe1 N4 1.962(3) . ?
Fe1 N8 1.967(3) . ?
Fe1 N1 1.973(3) . ?
Fe1 N5 1.976(3) . ?
Fe1 N12 1.994(3) . ?
Fe1 N9 1.995(3) . ?
N1 C4 1.309(4) . ?
N1 C1 1.432(4) . ?
N2 C4 1.359(5) . ?
N2 C3 1.443(5) . ?
N2 H2A 0.8800 . ?
N3 C5 1.367(5) . ?
N3 C6 1.435(5) . ?
N3 H3A 0.8800 . ?
N4 C5 1.320(4) . ?
N4 C8 1.431(4) . ?
N5 C12 1.294(4) . ?
N5 C9 1.470(5) . ?
N6 C12 1.356(5) . ?
N6 C11 1.449(6) . ?
N6 H6A 0.8800 . ?
N7 C13 1.358(4) . ?
N7 C14 1.456(5) . ?
N7 H7A 0.8800 . ?
N8 C13 1.306(4) . ?
N8 C16 1.462(5) . ?
N9 C20 1.295(4) . ?
N9 C17 1.483(4) . ?
N10 C20 1.355(4) . ?
N10 C19 1.458(5) . ?
N10 H10A 0.8800 . ?
N11 C21 1.343(5) . ?
N11 C22 1.458(5) . ?
N11 H11A 0.8800 . ?
N12 C21 1.305(5) . ?
N12 C24 1.475(5) . ?
B1 C25 1.640(5) . ?
B1 C43 1.642(5) . ?
B1 C37 1.644(5) . ?
B1 C31 1.661(5) . ?
C1 C2 1.408(6) . ?
C1 H1A 0.9900 . ?
C1 H1B 0.9900 . ?
C2 C3 1.399(7) . ?
C2 H2B 0.9900 . ?
C2 H2C 0.9900 . ?
C3 H3B 0.9900 . ?
C3 H3C 0.9900 . ?
C4 C5 1.486(5) . ?
C6 C7 1.446(5) . ?
C6 H6B 0.9900 . ?
C6 H6C 0.9900 . ?
C7 C8 1.449(5) . ?
C7 H7B 0.9900 . ?
C7 H7C 0.9900 . ?
C8 H8A 0.9900 . ?
C8 H8B 0.9900 . ?
C9 C10 1.500(6) . ?
C9 H9A 0.9900 . ?
C9 H9B 0.9900 . ?
C10 C11 1.388(7) . ?
C10 H10B 0.9900 . ?
C10 H10C 0.9900 . ?
C11 H11B 0.9900 . ?
C11 H11C 0.9900 . ?
C12 C13 1.480(5) . ?
C14 C15 1.510(6) . ?
C14 H14A 0.9900 . ?
C14 H14B 0.9900 . ?
C15 C16 1.534(5) . ?
C15 H15A 0.9900 . ?
C15 H15B 0.9900 . ?
C16 H16A 0.9900 . ?
C16 H16B 0.9900 . ?
C17 C18 1.518(5) . ?
C17 H17A 0.9900 . ?
C17 H17B 0.9900 . ?
C18 C19 1.506(5) . ?
C18 H18A 0.9900 . ?
C18 H18B 0.9900 . ?
C19 H19A 0.9900 . ?
C19 H19B 0.9900 . ?
C20 C21 1.489(5) . ?
C22 C23 1.493(6) . ?
C22 H22A 0.9900 . ?
C22 H22B 0.9900 . ?
C23 C24 1.517(6) . ?
C23 H23A 0.9900 . ?
C23 H23B 0.9900 . ?
C24 H24A 0.9900 . ?
C24 H24B 0.9900 . ?
C25 C26 1.402(5) . ?
C25 C30 1.412(5) . ?
C26 C27 1.393(5) . ?
C26 H26A 0.9500 . ?
C27 C28 1.369(5) . ?
C27 H27A 0.9500 . ?
C28 C29 1.398(5) . ?
C28 H28A 0.9500 . ?
C29 C30 1.384(5) . ?
C29 H29A 0.9500 . ?
C30 H30A 0.9500 . ?
C31 C32 1.401(5) . ?
C31 C36 1.412(5) . ?
C32 C33 1.391(6) . ?
C32 H32A 0.9500 . ?
C33 C34 1.390(7) . ?
C33 H33A 0.9500 . ?
C34 C35 1.368(7) . ?
C34 H34A 0.9500 . ?
C35 C36 1.394(6) . ?
C35 H35A 0.9500 . ?
C36 H36A 0.9500 . ?
C37 C38 1.404(5) . ?
C37 C42 1.406(5) . ?
C38 C39 1.389(5) . ?
C38 H38A 0.9500 . ?
C39 C40 1.391(6) . ?
C39 H39A 0.9500 . ?
C40 C41 1.383(5) . ?
C40 H40A 0.9500 . ?
C41 C42 1.393(5) . ?
C41 H41A 0.9500 . ?
C42 H42A 0.9500 . ?
C43 C44 1.399(5) . ?
C43 C48 1.408(5) . ?
C44 C45 1.392(6) . ?
C44 H44A 0.9500 . ?
C45 C46 1.377(7) . ?
C45 H45A 0.9500 . ?
C46 C47 1.374(6) . ?
C46 H46A 0.9500 . ?
C47 C48 1.387(5) . ?
C47 H47A 0.9500 . ?
C48 H48A 0.9500 . ?
C49 O1A 1.465(10) . ?
C49 O1B 1.515(19) . ?
O1A Br1 3.386(7) 4_565 ?
O1A N10 3.706(7) 4_465 ?
O1B Br1 3.092(19) 4_565 ?
O1B N10 3.516(19) 4_465 ?

loop_
_geom_hbond_atom_site_label_D
_geom_hbond_atom_site_label_H
_geom_hbond_atom_site_label_A
_geom_hbond_distance_DH
_geom_hbond_distance_HA
_geom_hbond_distance_DA
_geom_hbond_angle_DHA
_geom_hbond_site_symmetry_A
N10 H10A Br1 0.88 2.66 3.526(3) 168.3 1_655
N11 H11A Br1 0.88 2.45 3.301(3) 162.5 1_655
N6 H6A Br1 0.88 2.47 3.334(3) 167.5 4_566
N7 H7A Br1 0.88 2.60 3.469(3) 170.1 4_566
